data_4501681
loop_
_publ_author_name
'Jin, Chuan-Ming'
'Zhu, Zhu'
'Chen, Zhan-Fen'
'Hu, Yan-Jun'
'Meng, Xiang-Gao'

_publ_section_title
;
 An Unusual Three-Dimensional Water Cluster in Metal&#x2212;Organic
 Frameworks Based on ZnX2(X = ClO4, BF4) and an Azo-Functional Ligand
;
_journal_issue 5
_journal_name_full 'Crystal Growth &amp; Design'
_journal_page_first 2054
_journal_paper_doi 10.1021/cg100226u
_journal_volume 10
_journal_year 2010
_chemical_formula_sum 'C38 H50 B2 F8 N16 O11.33 Zn'
_chemical_formula_weight 1151.26
_chemical_name_systematic
; 
 ? 
;
_space_group_IT_number 230
_symmetry_cell_setting cubic
_symmetry_space_group_name_Hall '-I 4bd 2c 3'
_symmetry_space_group_name_H-M 'I a -3 d'
_atom_sites_solution_hydrogens geom
_atom_sites_solution_primary direct
_atom_sites_solution_secondary difmap
_audit_creation_method SHELXL-97
_cell_angle_alpha 90.00
_cell_angle_beta 90.00
_cell_angle_gamma 90.00
_cell_formula_units_Z 24
_cell_length_a 31.3268(8)
_cell_length_b 31.3268(8)
_cell_length_c 31.3268(8)
_cell_measurement_reflns_used 6635
_cell_measurement_temperature 150(2)
_cell_measurement_theta_max 23.30
_cell_measurement_theta_min 2.43
_cell_volume 30743.1(14)
_computing_cell_refinement 'SAINT+ (Bruker, 2001)'
_computing_data_collection 'SMART, (Bruker, 2001)'
_computing_data_reduction SAINT+
_computing_molecular_graphics 'SHELXTL (Bruker, 2001)'
_computing_publication_material SHELXTL
_computing_structure_refinement 'SHELXL-97 (Sheldrick, 1997)'
_computing_structure_solution 'SHELXS-97 (Sheldrick, 1997)'
_diffrn_ambient_temperature 150(2)
_diffrn_measured_fraction_theta_full 0.998
_diffrn_measured_fraction_theta_max 0.998
_diffrn_measurement_device_type 'CCD area detector'
_diffrn_measurement_method 'phi and omega scans'
_diffrn_radiation_monochromator graphite
_diffrn_radiation_source 'fine-focus sealed tube'
_diffrn_radiation_type MoK\a
_diffrn_radiation_wavelength 0.71073
_diffrn_reflns_av_R_equivalents 0.1039
_diffrn_reflns_av_sigmaI/netI 0.0313
_diffrn_reflns_limit_h_max 39
_diffrn_reflns_limit_h_min -39
_diffrn_reflns_limit_k_max 39
_diffrn_reflns_limit_k_min -39
_diffrn_reflns_limit_l_max 39
_diffrn_reflns_limit_l_min -39
_diffrn_reflns_number 117406
_diffrn_reflns_theta_full 26.49
_diffrn_reflns_theta_max 26.49
_diffrn_reflns_theta_min 1.59
_diffrn_standards_decay_% 0
_diffrn_standards_number 0
_exptl_absorpt_coefficient_mu 0.580
_exptl_absorpt_correction_type none
_exptl_crystal_colour red
_exptl_crystal_density_diffrn 1.492
_exptl_crystal_density_method 'not measured'
_exptl_crystal_description block
_exptl_crystal_F_000 14224
_exptl_crystal_size_max 0.20
_exptl_crystal_size_mid 0.10
_exptl_crystal_size_min 0.10
_refine_diff_density_max 0.772
_refine_diff_density_min -0.709
_refine_diff_density_rms 0.097
_refine_ls_extinction_method none
_refine_ls_goodness_of_fit_ref 1.046
_refine_ls_hydrogen_treatment mixed
_refine_ls_matrix_type full
_refine_ls_number_parameters 187
_refine_ls_number_reflns 2660
_refine_ls_number_restraints 7
_refine_ls_restrained_S_all 1.106
_refine_ls_R_factor_all 0.0770
_refine_ls_R_factor_gt 0.0595
_refine_ls_shift/su_max 3.783
_refine_ls_shift/su_mean 0.238
_refine_ls_structure_factor_coef Fsqd
_refine_ls_weighting_details 'calc w=1/[\s^2^(Fo^2^)+(0.1409P)^2^+0.0000P] where P=(Fo^2^+2Fc^2^)/3'
_refine_ls_weighting_scheme calc
_refine_ls_wR_factor_gt 0.1854
_refine_ls_wR_factor_ref 0.1935
_reflns_number_gt 1970
_reflns_number_total 2660
_reflns_threshold_expression 'I > 2\s(I)'
_cod_data_source_file cg100226u_si_003.cif
_cod_data_source_block 081122bm
_cod_depositor_comments
;
The following automatic conversions were performed:

'_symmetry_cell_setting' value 'Cubic' changed to 'cubic' according
to /home/saulius/struct/CIF-dictionaries/cif_core.dic dictionary
named 'cif_core.dic' version 2.4.2 from 2011-04-26.

Automatic conversion script
Id: cif_fix_values 1715 2011-07-08 13:25:40Z adriana 
;
_cod_original_sg_symbol_H-M Ia-3d
_cod_database_code 4501681

loop_
_symmetry_equiv_pos_as_xyz
'x, y, z'
'-x+1/2, -y, z+1/2'
'-x, y+1/2, -z+1/2'
'x+1/2, -y+1/2, -z'
'z, x, y'
'z+1/2, -x+1/2, -y'
'-z+1/2, -x, y+1/2'
'-z, x+1/2, -y+1/2'
'y, z, x'
'-y, z+1/2, -x+1/2'
'y+1/2, -z+1/2, -x'
'-y+1/2, -z, x+1/2'
'y+3/4, x+1/4, -z+1/4'
'-y+3/4, -x+3/4, -z+3/4'
'y+1/4, -x+1/4, z+3/4'
'-y+1/4, x+3/4, z+1/4'
'x+3/4, z+1/4, -y+1/4'
'-x+1/4, z+3/4, y+1/4'
'-x+3/4, -z+3/4, -y+3/4'
'x+1/4, -z+1/4, y+3/4'
'z+3/4, y+1/4, -x+1/4'
'z+1/4, -y+1/4, x+3/4'
'-z+1/4, y+3/4, x+1/4'
'-z+3/4, -y+3/4, -x+3/4'
'x+1/2, y+1/2, z+1/2'
'-x+1, -y+1/2, z+1'
'-x+1/2, y+1, -z+1'
'x+1, -y+1, -z+1/2'
'z+1/2, x+1/2, y+1/2'
'z+1, -x+1, -y+1/2'
'-z+1, -x+1/2, y+1'
'-z+1/2, x+1, -y+1'
'y+1/2, z+1/2, x+1/2'
'-y+1/2, z+1, -x+1'
'y+1, -z+1, -x+1/2'
'-y+1, -z+1/2, x+1'
'y+5/4, x+3/4, -z+3/4'
'-y+5/4, -x+5/4, -z+5/4'
'y+3/4, -x+3/4, z+5/4'
'-y+3/4, x+5/4, z+3/4'
'x+5/4, z+3/4, -y+3/4'
'-x+3/4, z+5/4, y+3/4'
'-x+5/4, -z+5/4, -y+5/4'
'x+3/4, -z+3/4, y+5/4'
'z+5/4, y+3/4, -x+3/4'
'z+3/4, -y+3/4, x+5/4'
'-z+3/4, y+5/4, x+3/4'
'-z+5/4, -y+5/4, -x+5/4'
'-x, -y, -z'
'x-1/2, y, -z-1/2'
'x, -y-1/2, z-1/2'
'-x-1/2, y-1/2, z'
'-z, -x, -y'
'-z-1/2, x-1/2, y'
'z-1/2, x, -y-1/2'
'z, -x-1/2, y-1/2'
'-y, -z, -x'
'y, -z-1/2, x-1/2'
'-y-1/2, z-1/2, x'
'y-1/2, z, -x-1/2'
'-y-3/4, -x-1/4, z-1/4'
'y-3/4, x-3/4, z-3/4'
'-y-1/4, x-1/4, -z-3/4'
'y-1/4, -x-3/4, -z-1/4'
'-x-3/4, -z-1/4, y-1/4'
'x-1/4, -z-3/4, -y-1/4'
'x-3/4, z-3/4, y-3/4'
'-x-1/4, z-1/4, -y-3/4'
'-z-3/4, -y-1/4, x-1/4'
'-z-1/4, y-1/4, -x-3/4'
'z-1/4, -y-3/4, -x-1/4'
'z-3/4, y-3/4, x-3/4'
'-x+1/2, -y+1/2, -z+1/2'
'x, y+1/2, -z'
'x+1/2, -y, z'
'-x, y, z+1/2'
'-z+1/2, -x+1/2, -y+1/2'
'-z, x, y+1/2'
'z, x+1/2, -y'
'z+1/2, -x, y'
'-y+1/2, -z+1/2, -x+1/2'
'y+1/2, -z, x'
'-y, z, x+1/2'
'y, z+1/2, -x'
'-y-1/4, -x+1/4, z+1/4'
'y-1/4, x-1/4, z-1/4'
'-y+1/4, x+1/4, -z-1/4'
'y+1/4, -x-1/4, -z+1/4'
'-x-1/4, -z+1/4, y+1/4'
'x+1/4, -z-1/4, -y+1/4'
'x-1/4, z-1/4, y-1/4'
'-x+1/4, z+1/4, -y-1/4'
'-z-1/4, -y+1/4, x+1/4'
'-z+1/4, y+1/4, -x-1/4'
'z+1/4, -y-1/4, -x+1/4'
'z-1/4, y-1/4, x-1/4'

loop_
_atom_site_label
_atom_site_type_symbol
_atom_site_fract_x
_atom_site_fract_y
_atom_site_fract_z
_atom_site_U_iso_or_equiv
_atom_site_adp_type
_atom_site_occupancy
_atom_site_symmetry_multiplicity
_atom_site_calc_flag
_atom_site_refinement_flags
Zn1 Zn 0.0000 0.7500 0.1250 0.0248(3) Uani 1 4 d S
N3 N 0.04239(9) 0.78305(8) 0.02503(9) 0.0261(7) Uani 1 1 d .
N4 N 0.00914(9) 0.79965(9) 0.04052(9) 0.0279(7) Uani 1 1 d .
N1 N 0.05757(9) 0.75093(9) 0.09543(9) 0.0262(6) Uani 1 1 d .
C2 C 0.12272(12) 0.72684(12) 0.07902(12) 0.0324(8) Uani 1 1 d .
H2 H 0.1500 0.7138 0.0811 0.039 Uiso 1 1 calc R
C4 C -0.01821(11) 0.81814(11) 0.00929(11) 0.0292(8) Uani 1 1 d .
C5 C -0.01426(12) 0.81017(12) -0.03450(12) 0.0342(9) Uani 1 1 d .
H5 H 0.0083 0.7928 -0.0451 0.041 Uiso 1 1 calc R
N2 N 0.10572(9) 0.74729(9) 0.04395(9) 0.0257(6) Uani 1 1 d .
C1 C 0.09255(11) 0.72915(12) 0.11006(12) 0.0317(8) Uani 1 1 d .
H1 H 0.0953 0.7174 0.1379 0.038 Uiso 1 1 calc R
C3 C 0.06663(10) 0.76189(10) 0.05554(11) 0.0251(7) Uani 1 1 d .
C10 C 0.1250 0.75220(11) 0.00220(11) 0.0297(12) Uani 1 2 d S
H10A H 0.1471 0.7299 -0.0018 0.036 Uiso 0.50 1 calc PR
H10B H 0.1029 0.7482 -0.0201 0.036 Uiso 0.50 1 calc PR
C9 C -0.05130(12) 0.84305(12) 0.02503(13) 0.0373(9) Uani 1 1 d .
H9 H -0.0538 0.8482 0.0548 0.045 Uiso 1 1 calc R
C8 C -0.08079(14) 0.86031(14) -0.00329(15) 0.0459(11) Uani 1 1 d .
H8 H -0.1037 0.8773 0.0071 0.055 Uiso 1 1 calc R
C7 C -0.07674(13) 0.85261(14) -0.04666(14) 0.0449(11) Uani 1 1 d .
H7 H -0.0969 0.8644 -0.0660 0.054 Uiso 1 1 calc R
C6 C -0.04368(14) 0.82799(14) -0.06198(14) 0.0439(10) Uani 1 1 d .
H6 H -0.0411 0.8232 -0.0918 0.053 Uiso 1 1 calc R
F1 F 0.15010(9) 0.59869(9) 0.06437(10) 0.0640(8) Uani 1 1 d .
F2 F 0.22184(9) 0.59963(9) 0.06530(10) 0.0639(8) Uani 1 1 d .
B1 B 0.18643(18) 0.6250 0.06357(18) 0.0432(16) Uani 1 2 d S
O1 O 0.09754(17) 0.6250 0.15246(17) 0.105(2) Uani 1 2 d SD
H1B H 0.0750(10) 0.615(3) 0.1433(13) 0.158 Uiso 1 1 d D
H1A H 0.1160(3) 0.6250 0.1340(3) 0.158 Uiso 1 2 d SD
O2 O 0.09110(16) 0.53196(17) 0.03659(15) 0.0909(14) Uani 1 1 d D
O3 O 0.0614(2) 0.89312(19) 0.04846(18) 0.1152(19) Uani 1 1 d D
H3B H 0.051(3) 0.897(3) 0.0207(9) 0.173 Uiso 1 1 d D
H3A H 0.046(3) 0.9181(13) 0.058(3) 0.173 Uiso 1 1 d D
O4 O -0.02624(14) 0.97376(14) -0.02624(14) 0.088(2) Uani 1 3 d S
H2A H 0.073(2) 0.526(3) 0.017(2) 0.132 Uiso 1 1 d D

loop_
_atom_site_aniso_label
_atom_site_aniso_U_11
_atom_site_aniso_U_22
_atom_site_aniso_U_33
_atom_site_aniso_U_23
_atom_site_aniso_U_13
_atom_site_aniso_U_12
Zn1 0.0251(4) 0.0251(4) 0.0243(5) 0.000 0.000 0.000
N3 0.0267(15) 0.0237(14) 0.0277(15) 0.0015(11) 0.0018(11) -0.0049(12)
N4 0.0267(15) 0.0255(15) 0.0316(15) 0.0019(12) 0.0040(12) -0.0014(12)
N1 0.0266(15) 0.0247(15) 0.0273(14) 0.0003(11) 0.0022(12) -0.0015(11)
C2 0.0259(18) 0.034(2) 0.038(2) 0.0051(16) -0.0027(15) 0.0023(14)
C4 0.0284(18) 0.0244(17) 0.0347(19) 0.0060(14) 0.0035(15) -0.0019(14)
C5 0.0310(19) 0.036(2) 0.036(2) -0.0004(16) 0.0008(15) 0.0017(15)
N2 0.0261(15) 0.0237(14) 0.0272(15) -0.0020(11) 0.0012(12) -0.0026(12)
C1 0.0315(19) 0.0333(19) 0.0304(19) 0.0073(15) -0.0023(15) 0.0006(15)
C3 0.0248(17) 0.0213(16) 0.0291(17) -0.0030(13) 0.0022(13) -0.0037(13)
C10 0.030(3) 0.0294(16) 0.0294(16) -0.006(2) 0.0028(15) -0.0028(15)
C9 0.035(2) 0.038(2) 0.039(2) 0.0055(17) 0.0091(17) 0.0034(17)
C8 0.038(2) 0.043(2) 0.057(3) 0.014(2) 0.0112(19) 0.0126(19)
C7 0.039(2) 0.045(2) 0.050(3) 0.014(2) -0.0070(19) 0.0029(19)
C6 0.047(2) 0.049(2) 0.036(2) 0.0023(18) -0.0037(18) 0.0018(19)
F1 0.0609(17) 0.0559(16) 0.0753(19) 0.0229(15) -0.0252(15) -0.0165(13)
F2 0.0571(16) 0.0592(17) 0.075(2) -0.0223(15) -0.0158(14) 0.0127(13)
B1 0.046(2) 0.038(4) 0.046(2) -0.0026(19) -0.016(3) -0.0026(19)
O1 0.122(4) 0.072(5) 0.122(4) 0.010(3) 0.017(5) 0.010(3)
O2 0.085(3) 0.098(3) 0.090(3) -0.003(3) -0.005(2) -0.001(3)
O3 0.110(4) 0.133(4) 0.102(3) -0.041(3) 0.022(3) -0.023(4)
O4 0.088(2) 0.088(2) 0.088(2) -0.004(2) -0.004(2) -0.004(2)

loop_
_atom_type_symbol
_atom_type_description
_atom_type_scat_dispersion_real
_atom_type_scat_dispersion_imag
_atom_type_scat_source
C C 0.0033 0.0016 'International Tables Vol C Tables 4.2.6.8 and 6.1.1.4'
H H 0.0000 0.0000 'International Tables Vol C Tables 4.2.6.8 and 6.1.1.4'
N N 0.0061 0.0033 'International Tables Vol C Tables 4.2.6.8 and 6.1.1.4'
O O 0.0106 0.0060 'International Tables Vol C Tables 4.2.6.8 and 6.1.1.4'
B B 0.0013 0.0007 'International Tables Vol C Tables 4.2.6.8 and 6.1.1.4'
F F 0.0171 0.0103 'International Tables Vol C Tables 4.2.6.8 and 6.1.1.4'
Zn Zn 0.2839 1.4301 'International Tables Vol C Tables 4.2.6.8 and 6.1.1.4'

loop_
_geom_angle_atom_site_label_1
_geom_angle_atom_site_label_2
_geom_angle_atom_site_label_3
_geom_angle
_geom_angle_site_symmetry_1
_geom_angle_site_symmetry_3
N1 Zn1 N1 125.64(16) 88_465 63_666
N1 Zn1 N1 102.04(7) 88_465 26_464
N1 Zn1 N1 102.04(7) 63_666 26_464
N1 Zn1 N1 102.05(7) 88_465 .
N1 Zn1 N1 102.05(7) 63_666 .
N1 Zn1 N1 125.64(16) 26_464 .
N1 Zn1 B1 68.36(9) 88_465 .
N1 Zn1 B1 127.59(8) 63_666 .
N1 Zn1 B1 125.75(8) 26_464 .
N1 Zn1 B1 34.38(8) . .
N4 N3 C3 112.6(3) . .
N3 N4 C4 113.6(3) . .
C3 N1 C1 105.8(3) . .
C3 N1 Zn1 128.6(2) . .
C1 N1 Zn1 123.5(2) . .
C1 C2 N2 106.1(3) . .
C1 C2 H2 127.0 . .
N2 C2 H2 127.0 . .
C9 C4 C5 121.0(3) . .
C9 C4 N4 115.7(3) . .
C5 C4 N4 123.2(3) . .
C9 C4 O3 91.7(2) . .
C5 C4 O3 112.6(2) . .
N4 C4 O3 67.6(2) . .
C6 C5 C4 118.7(4) . .
C6 C5 H5 120.7 . .
C4 C5 H5 120.6 . .
C3 N2 C2 107.0(3) . .
C3 N2 C10 125.6(3) . .
C2 N2 C10 127.4(3) . .
C2 C1 N1 110.1(3) . .
C2 C1 H1 125.0 . .
N1 C1 H1 124.9 . .
N1 C3 N2 111.0(3) . .
N1 C3 N3 130.9(3) . .
N2 C3 N3 118.0(3) . .
N2 C10 N2 111.5(4) 18_554 .
N2 C10 H10A 109.4 18_554 .
N2 C10 H10A 109.3 . .
N2 C10 H10B 109.3 18_554 .
N2 C10 H10B 109.3 . .
H10A C10 H10B 108.0 . .
C4 C9 C8 119.2(4) . .
C4 C9 H9 120.4 . .
C8 C9 H9 120.4 . .
C7 C8 C9 119.8(4) . .
C7 C8 H8 120.1 . .
C9 C8 H8 120.1 . .
C6 C7 C8 120.5(4) . .
C6 C7 H7 119.8 . .
C8 C7 H7 119.7 . .
C7 C6 C5 120.8(4) . .
C7 C6 H6 119.6 . .
C5 C6 H6 119.6 . .
B1 F1 O1 105.7(3) . .
F2 B1 F2 113.7(6) 48_454 .
F2 B1 F1 108.81(16) 48_454 .
F2 B1 F1 108.41(17) . .
F2 B1 F1 108.41(17) 48_454 48_454
F2 B1 F1 108.95(16) . 48_454
F1 B1 F1 108.4(6) . 48_454
F2 B1 Zn1 82.5(3) 48_454 .
F2 B1 Zn1 162.4(3) . .
F1 B1 Zn1 70.2(2) . .
F1 B1 Zn1 57.1(2) 48_454 .
F1 O1 O2 38.57(8) . .
F1 O1 H1B 92(2) . .
O2 O1 H1B 57(4) . .
F1 O1 H1A 20.10(6) . .
O2 O1 H1A 58.66(10) . .
H1B O1 H1A 111(2) . .
O1 O2 H2A 136(7) . .
C4 O3 O4 76.32(16) . .
C4 O3 H3B 63(6) . .
O4 O3 H3B 39(5) . .
C4 O3 H3A 107(6) . .
O4 O3 H3A 52(5) . .
H3B O3 H3A 91(3) . .

loop_
_geom_bond_atom_site_label_1
_geom_bond_atom_site_label_2
_geom_bond_distance
_geom_bond_site_symmetry_2
Zn1 N1 2.027(3) 88_465
Zn1 N1 2.028(3) 63_666
Zn1 N1 2.028(3) 26_464
Zn1 N1 2.028(3) .
Zn1 B1 7.290(6) .
N3 N4 1.261(4) .
N3 C3 1.389(5) .
N4 C4 1.424(5) .
N1 C3 1.327(4) .
N1 C1 1.370(5) .
C2 C1 1.358(5) .
C2 N2 1.379(5) .
C2 H2 0.9500 .
C4 C9 1.388(5) .
C4 C5 1.400(5) .
C4 O3 3.639(7) .
C5 C6 1.379(5) .
C5 H5 0.9500 .
N2 C3 1.357(4) .
N2 C10 1.448(4) .
C1 H1 0.9500 .
C10 N2 1.449(4) 18_554
C10 H10A 0.9900 .
C10 H10B 0.9900 .
C9 C8 1.390(6) .
C9 H9 0.9500 .
C8 C7 1.386(7) .
C8 H8 0.9500 .
C7 C6 1.377(6) .
C7 H7 0.9500 .
C6 H6 0.9500 .
F1 B1 1.405(5) .
F1 O1 3.318(8) .
F2 B1 1.366(5) .
B1 F2 1.367(5) 48_454
B1 F1 1.404(5) 48_454
O1 O2 4.659(6) .
O1 H1B 0.825(13) .
O1 H1A 0.816(12) .
O2 H2A 0.838(12) .
O3 O4 4.404(7) .
O3 H3B 0.93(4) .
O3 H3A 0.96(3) .
